data_7706933
loop_
_publ_author_name
'Vos\'ahlo, Petr'
'Schulz, Ji\<r\'i'
'C\'isa\<rov\'a, Ivana'
'\<St\<epni\<cka, Petr'

_publ_section_title
;
 Cyclopalladation of a ferrocene acylphosphine and the reactivity of the
 C-H activated products.
;
_journal_issue 18
_journal_name_full 'Dalton transactions (Cambridge, England : 2003)'
_journal_page_first 6232
_journal_page_last 6244
_journal_paper_doi 10.1039/d1dt00668a
_journal_volume 50
_journal_year 2021
_chemical_formula_moiety 'C26 H27 Fe I O P2 Pd, 0.5(C4 H8 O2)'
_chemical_formula_sum 'C28 H31 Fe I O2 P2 Pd'
_chemical_formula_weight 750.62
_space_group_crystal_system triclinic
_space_group_IT_number 2
_space_group_name_Hall '-P 1'
_space_group_name_H-M_alt 'P -1'
_atom_sites_solution_hydrogens mixed
_atom_sites_solution_primary direct
_atom_sites_solution_secondary difmap
_audit_creation_method SHELXL-2017/1
_audit_update_record
;
2021-03-19 deposited with the CCDC.	2021-03-23 downloaded from the CCDC.
;
_cell_angle_alpha 91.1050(10)
_cell_angle_beta 101.8350(10)
_cell_angle_gamma 102.5830(10)
_cell_formula_units_Z 2
_cell_length_a 9.7609(3)
_cell_length_b 9.8375(3)
_cell_length_c 15.1599(4)
_cell_measurement_reflns_used 9870
_cell_measurement_temperature 120(2)
_cell_measurement_theta_max 27.48
_cell_measurement_theta_min 2.61
_cell_volume 1387.41(7)
_computing_cell_refinement 'SAINT V8.40A (Bruker Nano, Inc., 2019)'
_computing_data_collection 'Bruker Instrument Service vV6.2.12'
_computing_data_reduction 'SAINT V8.40A (Bruker Nano, Inc., 2019)'
_computing_molecular_graphics 'PLATON (Spek, 2017)'
_computing_publication_material 'PLATON (Spek, 2017)'
_computing_structure_refinement 'SHELXL-2014 (Sheldrick, 2017)'
_computing_structure_solution 'SHELXT 2017 (Sheldrick, 2014)'
_diffrn_ambient_temperature 120(2)
_diffrn_measured_fraction_theta_full 0.998
_diffrn_measured_fraction_theta_max 0.998
_diffrn_measurement_device_type 'Bruker D8 VENTURE Kappa Duo PHOTON 100 CMOS'
_diffrn_measurement_method '\f and \w scans'
_diffrn_radiation_monochromator 'Quazar Mo multilayer optic'
_diffrn_radiation_source 'I\mS micro-focus sealed tube'
_diffrn_radiation_type MoK\a
_diffrn_radiation_wavelength 0.71073
_diffrn_reflns_av_R_equivalents 0.0173
_diffrn_reflns_av_unetI/netI 0.0140
_diffrn_reflns_Laue_measured_fraction_full 0.998
_diffrn_reflns_Laue_measured_fraction_max 0.998
_diffrn_reflns_limit_h_max 12
_diffrn_reflns_limit_h_min -12
_diffrn_reflns_limit_k_max 12
_diffrn_reflns_limit_k_min -12
_diffrn_reflns_limit_l_max 19
_diffrn_reflns_limit_l_min -19
_diffrn_reflns_number 30143
_diffrn_reflns_point_group_measured_fraction_full 0.998
_diffrn_reflns_point_group_measured_fraction_max 0.998
_diffrn_reflns_theta_full 25.242
_diffrn_reflns_theta_max 27.481
_diffrn_reflns_theta_min 2.454
_exptl_absorpt_coefficient_mu 2.423
_exptl_absorpt_correction_T_max 0.83
_exptl_absorpt_correction_T_min 0.72
_exptl_absorpt_correction_type multi-scan
_exptl_absorpt_process_details 'SADABS-2016/2 - Bruker AXS'
_exptl_crystal_colour red
_exptl_crystal_density_diffrn 1.797
_exptl_crystal_description plate
_exptl_crystal_F_000 740
_exptl_crystal_size_max 0.24
_exptl_crystal_size_mid 0.18
_exptl_crystal_size_min 0.08
_refine_diff_density_max 0.711
_refine_diff_density_min -0.672
_refine_diff_density_rms 0.059
_refine_ls_extinction_method none
_refine_ls_goodness_of_fit_ref 1.070
_refine_ls_hydrogen_treatment constr
_refine_ls_matrix_type full
_refine_ls_number_parameters 334
_refine_ls_number_reflns 6336
_refine_ls_number_restraints 36
_refine_ls_restrained_S_all 1.075
_refine_ls_R_factor_all 0.0156
_refine_ls_R_factor_gt 0.0151
_refine_ls_shift/su_max 0.003
_refine_ls_shift/su_mean 0.000
_refine_ls_structure_factor_coef Fsqd
_refine_ls_weighting_details 'w=1/[\s^2^(Fo^2^)+(0.0104P)^2^+1.2764P] where P=(Fo^2^+2Fc^2^)/3'
_refine_ls_weighting_scheme calc
_refine_ls_wR_factor_gt 0.0359
_refine_ls_wR_factor_ref 0.0362
_reflns_Friedel_coverage 0.000
_reflns_number_gt 6186
_reflns_number_total 6336
_reflns_threshold_expression 'I > 2\s(I)'
_cod_data_source_file d1dt00668a3.cif
_cod_data_source_block pv456b
_cod_depositor_comments 'Adding full bibliography for 7706929--7706948.cif.'
_cod_database_code 7706933
_shelx_shelxl_version_number 2017/1
_shelx_space_group_comment
;
The symmetry employed for this shelxl refinement is uniquely defined
by the following loop, which should always be used as a source of
symmetry information in preference to the above space-group names.
They are only intended as comments.
;
_shelx_estimated_absorpt_t_min 0.594
_shelx_estimated_absorpt_t_max 0.830

loop_
_space_group_symop_operation_xyz
'x, y, z'
'-x, -y, -z'

loop_
_atom_site_label
_atom_site_type_symbol
_atom_site_fract_x
_atom_site_fract_y
_atom_site_fract_z
_atom_site_U_iso_or_equiv
_atom_site_adp_type
_atom_site_occupancy
_atom_site_site_symmetry_order
_atom_site_calc_flag
_atom_site_refinement_flags_posn
_atom_site_refinement_flags_adp
_atom_site_refinement_flags_occupancy
_atom_site_disorder_assembly
_atom_site_disorder_group
Pd1 Pd 0.42511(2) 0.42932(2) 0.23415(2) 0.01179(3) Uani 1 1 d . . . . .
I1 I 0.21329(2) 0.20222(2) 0.19668(2) 0.01920(3) Uani 1 1 d . . . . .
Fe1 Fe 0.23402(2) 0.68436(2) 0.12955(2) 0.01440(5) Uani 1 1 d . . . . .
P1 P 0.58331(4) 0.63265(4) 0.27961(2) 0.01200(7) Uani 1 1 d . . . . .
P2 P 0.59309(4) 0.28872(4) 0.25033(3) 0.01984(8) Uani 1 1 d . . . . .
O1 O 0.52900(13) 0.88317(12) 0.32778(8) 0.0238(2) Uani 1 1 d . . . . .
C1 C 0.32345(16) 0.70061(15) 0.26371(10) 0.0149(3) Uani 1 1 d . . . . .
C2 C 0.28049(16) 0.55429(15) 0.23141(10) 0.0150(3) Uani 1 1 d . . . . .
C3 C 0.12878(16) 0.52918(17) 0.19714(11) 0.0188(3) Uani 1 1 d . . . . .
H3 H 0.068712 0.442023 0.171777 0.023 Uiso 1 1 calc R U . . .
C4 C 0.08110(17) 0.65527(18) 0.20685(11) 0.0208(3) Uani 1 1 d . . . . .
H4 H -0.015198 0.665186 0.189150 0.025 Uiso 1 1 calc R U . . .
C5 C 0.20117(17) 0.76290(17) 0.24721(11) 0.0193(3) Uani 1 1 d . . . . .
H5 H 0.200863 0.857526 0.260696 0.023 Uiso 1 1 calc R U . . .
C6 C 0.37821(18) 0.78836(17) 0.05829(11) 0.0203(3) Uani 1 1 d . . . . .
H6 H 0.474240 0.837467 0.082713 0.024 Uiso 1 1 calc R U . . .
C7 C 0.33319(17) 0.64441(17) 0.02826(10) 0.0198(3) Uani 1 1 d . . . . .
H7 H 0.393879 0.580705 0.029179 0.024 Uiso 1 1 calc R U . . .
C8 C 0.18085(17) 0.61261(18) -0.00346(11) 0.0217(3) Uani 1 1 d . . . . .
H8 H 0.122121 0.524072 -0.027205 0.026 Uiso 1 1 calc R U . . .
C9 C 0.13273(18) 0.73759(19) 0.00692(11) 0.0235(3) Uani 1 1 d . . . . .
H9 H 0.036065 0.746968 -0.009073 0.028 Uiso 1 1 calc R U . . .
C10 C 0.25432(19) 0.84592(18) 0.04534(11) 0.0234(3) Uani 1 1 d . . . . .
H10 H 0.253041 0.939971 0.059781 0.028 Uiso 1 1 calc R U . . .
C11 C 0.47352(16) 0.76571(15) 0.29549(10) 0.0152(3) Uani 1 1 d . . . . .
C12 C 0.70108(17) 0.64066(16) 0.38987(10) 0.0177(3) Uani 1 1 d . . . . .
C13 C 0.6360(2) 0.62154(19) 0.46398(11) 0.0264(4) Uani 1 1 d . . . . .
H13 H 0.535238 0.612740 0.455803 0.032 Uiso 1 1 calc R U . . .
C14 C 0.7180(2) 0.6154(2) 0.54945(13) 0.0379(5) Uani 1 1 d . . . . .
H14 H 0.673488 0.603225 0.599797 0.045 Uiso 1 1 calc R U . . .
C15 C 0.8641(3) 0.6268(2) 0.56149(14) 0.0441(5) Uani 1 1 d . . . . .
H15 H 0.919606 0.620066 0.619880 0.053 Uiso 1 1 calc R U . . .
C16 C 0.9301(2) 0.6481(2) 0.48905(14) 0.0387(5) Uani 1 1 d . . . . .
H16 H 1.031065 0.657796 0.497955 0.046 Uiso 1 1 calc R U . . .
C17 C 0.84902(19) 0.65528(18) 0.40286(12) 0.0255(4) Uani 1 1 d . . . . .
H17 H 0.894652 0.670157 0.353104 0.031 Uiso 1 1 calc R U . . .
C18 C 0.69354(15) 0.71730(15) 0.20525(10) 0.0148(3) Uani 1 1 d . . . . .
C19 C 0.77850(17) 0.85215(17) 0.22860(12) 0.0221(3) Uani 1 1 d . . . . .
H19 H 0.788101 0.895689 0.286711 0.027 Uiso 1 1 calc R U . . .
C20 C 0.84899(19) 0.92205(18) 0.16569(15) 0.0299(4) Uani 1 1 d . . . . .
H20 H 0.907392 1.013469 0.181202 0.036 Uiso 1 1 calc R U . . .
C21 C 0.83445(19) 0.8591(2) 0.08076(14) 0.0299(4) Uani 1 1 d . . . . .
H21 H 0.881810 0.908181 0.038093 0.036 Uiso 1 1 calc R U . . .
C22 C 0.75176(18) 0.7258(2) 0.05768(12) 0.0254(4) Uani 1 1 d . . . . .
H22 H 0.742480 0.683074 -0.000615 0.030 Uiso 1 1 calc R U . . .
C23 C 0.68199(16) 0.65410(17) 0.11987(11) 0.0181(3) Uani 1 1 d . . . . .
H23 H 0.626167 0.561675 0.104287 0.022 Uiso 1 1 calc R U . . .
C24 C 0.5508(2) 0.12934(18) 0.17766(14) 0.0299(4) Uani 1 1 d . . . . .
H24A H 0.630998 0.082631 0.190770 0.045 Uiso 1 1 calc R U . . .
H24B H 0.534771 0.152339 0.114299 0.045 Uiso 1 1 calc R U . . .
H24C H 0.463718 0.067155 0.188740 0.045 Uiso 1 1 calc R U . . .
C25 C 0.6162(2) 0.2302(2) 0.36389(14) 0.0381(5) Uani 1 1 d . . . . .
H25A H 0.684637 0.169501 0.371711 0.057 Uiso 1 1 calc R U . . .
H25B H 0.523501 0.178194 0.373801 0.057 Uiso 1 1 calc R U . . .
H25C H 0.653046 0.311210 0.407583 0.057 Uiso 1 1 calc R U . . .
C26 C 0.77626(19) 0.36098(19) 0.23930(16) 0.0340(4) Uani 1 1 d . . . . .
H26A H 0.817491 0.444338 0.280656 0.051 Uiso 1 1 calc R U . . .
H26B H 0.776042 0.386221 0.177058 0.051 Uiso 1 1 calc R U . . .
H26C H 0.834024 0.291337 0.254233 0.051 Uiso 1 1 calc R U . . .
O1S O 1.0663(2) 1.0057(2) 0.49534(13) 0.0297(7) Uani 0.5 1 d G U P A 1
O2S O 0.8842(2) 1.0645(3) 0.40424(15) 0.0413(7) Uani 0.5 1 d G U P A 1
C1S C 0.9354(2) 1.0326(2) 0.47683(14) 0.0268(10) Uani 0.5 1 d G U P A 1
C2S C 0.8633(3) 1.0182(4) 0.55416(19) 0.0413(13) Uani 0.5 1 d G U P A 1
H2A1 H 0.904656 1.099595 0.597209 0.062 Uiso 0.5 1 d R U P A 1
H2A2 H 0.877168 0.933340 0.584070 0.062 Uiso 0.5 1 d R U P A 1
H2A3 H 0.760308 1.012278 0.532377 0.062 Uiso 0.5 1 d R U P A 1
C3S C 1.1428(2) 1.0168(2) 0.42265(14) 0.0296(10) Uani 0.5 1 d G U P A 1
H3A1 H 1.164892 1.114863 0.406136 0.036 Uiso 0.5 1 d R U P A 1
H3A2 H 1.082718 0.958345 0.368794 0.036 Uiso 0.5 1 d R U P A 1
C4S C 1.2779(3) 0.9693(3) 0.4530(2) 0.0364(9) Uani 0.5 1 d G U P A 1
H4A1 H 1.349104 1.043201 0.492359 0.055 Uiso 0.5 1 d R U P A 1
H4A2 H 1.315157 0.947826 0.400324 0.055 Uiso 0.5 1 d R U P A 1
H4A3 H 1.258860 0.885363 0.486423 0.055 Uiso 0.5 1 d R U P A 1

loop_
_atom_site_aniso_label
_atom_site_aniso_U_11
_atom_site_aniso_U_22
_atom_site_aniso_U_33
_atom_site_aniso_U_23
_atom_site_aniso_U_13
_atom_site_aniso_U_12
Pd1 0.01106(5) 0.01032(5) 0.01299(5) 0.00151(4) 0.00126(4) 0.00148(4)
I1 0.01677(5) 0.01455(5) 0.02270(6) 0.00035(4) 0.00244(4) -0.00231(4)
Fe1 0.01355(10) 0.01660(10) 0.01353(10) 0.00016(8) 0.00114(8) 0.00615(8)
P1 0.01149(16) 0.01132(16) 0.01224(16) 0.00083(13) 0.00149(13) 0.00151(13)
P2 0.01648(18) 0.01246(17) 0.0290(2) 0.00099(15) -0.00023(16) 0.00466(14)
O1 0.0222(6) 0.0163(5) 0.0314(6) -0.0059(5) 0.0046(5) 0.0028(4)
C1 0.0163(7) 0.0172(7) 0.0124(7) 0.0007(5) 0.0038(5) 0.0054(6)
C2 0.0142(7) 0.0163(7) 0.0146(7) 0.0025(5) 0.0029(5) 0.0034(5)
C3 0.0139(7) 0.0210(7) 0.0208(8) 0.0027(6) 0.0035(6) 0.0030(6)
C4 0.0153(7) 0.0281(8) 0.0218(8) 0.0032(6) 0.0059(6) 0.0091(6)
C5 0.0200(7) 0.0234(8) 0.0180(7) 0.0004(6) 0.0065(6) 0.0100(6)
C6 0.0203(8) 0.0244(8) 0.0158(7) 0.0037(6) 0.0036(6) 0.0045(6)
C7 0.0189(7) 0.0265(8) 0.0150(7) -0.0014(6) 0.0025(6) 0.0087(6)
C8 0.0189(8) 0.0295(8) 0.0153(7) -0.0044(6) -0.0006(6) 0.0071(6)
C9 0.0219(8) 0.0350(9) 0.0155(7) 0.0030(6) 0.0000(6) 0.0142(7)
C10 0.0304(9) 0.0234(8) 0.0187(8) 0.0066(6) 0.0036(7) 0.0118(7)
C11 0.0179(7) 0.0160(7) 0.0128(7) 0.0016(5) 0.0042(5) 0.0056(6)
C12 0.0204(7) 0.0147(7) 0.0148(7) 0.0001(5) -0.0023(6) 0.0030(6)
C13 0.0295(9) 0.0282(9) 0.0182(8) 0.0019(7) 0.0032(7) 0.0015(7)
C14 0.0508(13) 0.0411(11) 0.0165(8) 0.0034(8) 0.0018(8) 0.0040(9)
C15 0.0525(13) 0.0498(13) 0.0217(9) 0.0010(9) -0.0145(9) 0.0153(11)
C16 0.0294(10) 0.0473(12) 0.0337(11) -0.0045(9) -0.0132(8) 0.0160(9)
C17 0.0216(8) 0.0288(9) 0.0235(8) -0.0019(7) -0.0031(7) 0.0077(7)
C18 0.0120(6) 0.0151(7) 0.0186(7) 0.0043(5) 0.0035(5) 0.0052(5)
C19 0.0183(7) 0.0168(7) 0.0322(9) 0.0010(6) 0.0082(7) 0.0035(6)
C20 0.0219(8) 0.0166(8) 0.0553(12) 0.0111(8) 0.0170(8) 0.0042(6)
C21 0.0260(9) 0.0330(9) 0.0426(11) 0.0234(8) 0.0214(8) 0.0173(7)
C22 0.0229(8) 0.0390(10) 0.0217(8) 0.0110(7) 0.0097(7) 0.0175(7)
C23 0.0148(7) 0.0224(7) 0.0185(7) 0.0031(6) 0.0034(6) 0.0072(6)
C24 0.0268(9) 0.0188(8) 0.0438(11) -0.0053(7) 0.0047(8) 0.0081(7)
C25 0.0477(12) 0.0281(9) 0.0339(10) 0.0088(8) -0.0086(9) 0.0146(9)
C26 0.0188(8) 0.0210(8) 0.0608(13) -0.0045(8) 0.0049(8) 0.0053(7)
O1S 0.0359(15) 0.0250(15) 0.0296(15) 0.0046(12) 0.0119(12) 0.0050(12)
O2S 0.0350(15) 0.0431(16) 0.0412(16) -0.0140(13) -0.0010(13) 0.0094(13)
C1S 0.0243(18) 0.0125(17) 0.041(2) -0.0068(17) 0.0083(17) -0.0008(14)
C2S 0.042(2) 0.026(2) 0.060(3) 0.001(2) 0.028(2) 0.0001(17)
C3S 0.039(2) 0.028(2) 0.0255(18) 0.0062(16) 0.0143(16) 0.0094(17)
C4S 0.0352(19) 0.048(2) 0.0267(18) -0.0006(16) 0.0073(15) 0.0103(17)

loop_
_atom_type_symbol
_atom_type_description
_atom_type_scat_dispersion_real
_atom_type_scat_dispersion_imag
_atom_type_scat_source
C C 0.0033 0.0016 'International Tables Vol C Tables 4.2.6.8 and 6.1.1.4'
H H 0.0000 0.0000 'International Tables Vol C Tables 4.2.6.8 and 6.1.1.4'
Fe Fe 0.3463 0.8444 'International Tables Vol C Tables 4.2.6.8 and 6.1.1.4'
I I -0.4742 1.8119 'International Tables Vol C Tables 4.2.6.8 and 6.1.1.4'
O O 0.0106 0.0060 'International Tables Vol C Tables 4.2.6.8 and 6.1.1.4'
P P 0.1023 0.0942 'International Tables Vol C Tables 4.2.6.8 and 6.1.1.4'
Pd Pd -0.9988 1.0072 'International Tables Vol C Tables 4.2.6.8 and 6.1.1.4'

loop_
_geom_angle_atom_site_label_1
_geom_angle_atom_site_label_2
_geom_angle_atom_site_label_3
_geom_angle
_geom_angle_site_symmetry_1
_geom_angle_site_symmetry_3
_geom_angle_publ_flag
C2 Pd1 P1 81.90(4) . . ?
C2 Pd1 P2 175.27(4) . . ?
P1 Pd1 P2 96.726(14) . . ?
C2 Pd1 I1 91.13(4) . . ?
P1 Pd1 I1 170.993(11) . . ?
P2 Pd1 I1 89.759(11) . . ?
C1 Fe1 C5 41.32(6) . . ?
C1 Fe1 C8 159.91(6) . . ?
C5 Fe1 C8 156.24(6) . . ?
C1 Fe1 C7 125.36(6) . . ?
C5 Fe1 C7 161.17(7) . . ?
C8 Fe1 C7 40.79(6) . . ?
C1 Fe1 C9 159.10(6) . . ?
C5 Fe1 C9 120.72(7) . . ?
C8 Fe1 C9 40.68(7) . . ?
C7 Fe1 C9 68.31(6) . . ?
C1 Fe1 C4 68.04(6) . . ?
C5 Fe1 C4 40.47(7) . . ?
C8 Fe1 C4 120.50(7) . . ?
C7 Fe1 C4 157.78(7) . . ?
C9 Fe1 C4 105.07(7) . . ?
C1 Fe1 C6 110.74(6) . . ?
C5 Fe1 C6 124.14(7) . . ?
C8 Fe1 C6 68.40(7) . . ?
C7 Fe1 C6 40.57(6) . . ?
C9 Fe1 C6 68.07(7) . . ?
C4 Fe1 C6 158.54(7) . . ?
C1 Fe1 C10 124.89(7) . . ?
C5 Fe1 C10 106.97(7) . . ?
C8 Fe1 C10 68.42(7) . . ?
C7 Fe1 C10 68.27(7) . . ?
C9 Fe1 C10 40.48(7) . . ?
C4 Fe1 C10 121.29(7) . . ?
C6 Fe1 C10 40.46(7) . . ?
C1 Fe1 C3 67.94(6) . . ?
C5 Fe1 C3 68.76(7) . . ?
C8 Fe1 C3 105.78(7) . . ?
C7 Fe1 C3 122.97(7) . . ?
C9 Fe1 C3 120.53(7) . . ?
C4 Fe1 C3 40.71(6) . . ?
C6 Fe1 C3 160.38(6) . . ?
C10 Fe1 C3 156.69(7) . . ?
C1 Fe1 C2 41.56(6) . . ?
C5 Fe1 C2 70.46(6) . . ?
C8 Fe1 C2 121.30(6) . . ?
C7 Fe1 C2 108.02(6) . . ?
C9 Fe1 C2 156.52(7) . . ?
C4 Fe1 C2 69.15(6) . . ?
C6 Fe1 C2 125.19(6) . . ?
C10 Fe1 C2 161.72(7) . . ?
C3 Fe1 C2 40.54(6) . . ?
C18 P1 C12 106.61(7) . . ?
C18 P1 C11 102.14(7) . . ?
C12 P1 C11 102.85(7) . . ?
C18 P1 Pd1 120.22(5) . . ?
C12 P1 Pd1 116.27(5) . . ?
C11 P1 Pd1 106.40(5) . . ?
C25 P2 C26 103.22(11) . . ?
C25 P2 C24 104.50(10) . . ?
C26 P2 C24 100.36(9) . . ?
C25 P2 Pd1 108.12(7) . . ?
C26 P2 Pd1 120.31(6) . . ?
C24 P2 Pd1 118.37(6) . . ?
C5 C1 C11 129.41(14) . . ?
C5 C1 C2 110.16(13) . . ?
C11 C1 C2 119.95(13) . . ?
C5 C1 Fe1 69.79(9) . . ?
C11 C1 Fe1 120.03(10) . . ?
C2 C1 Fe1 70.54(8) . . ?
C3 C2 C1 104.89(13) . . ?
C3 C2 Pd1 132.22(11) . . ?
C1 C2 Pd1 122.82(11) . . ?
C3 C2 Fe1 69.51(9) . . ?
C1 C2 Fe1 67.90(8) . . ?
Pd1 C2 Fe1 124.01(7) . . ?
C2 C3 C4 109.69(14) . . ?
C2 C3 Fe1 69.95(9) . . ?
C4 C3 Fe1 69.49(9) . . ?
C2 C3 H3 125.2 . . ?
C4 C3 H3 125.2 . . ?
Fe1 C3 H3 127.0 . . ?
C5 C4 C3 108.80(13) . . ?
C5 C4 Fe1 69.24(9) . . ?
C3 C4 Fe1 69.80(9) . . ?
C5 C4 H4 125.6 . . ?
C3 C4 H4 125.6 . . ?
Fe1 C4 H4 126.9 . . ?
C4 C5 C1 106.44(13) . . ?
C4 C5 Fe1 70.29(9) . . ?
C1 C5 Fe1 68.89(8) . . ?
C4 C5 H5 126.8 . . ?
C1 C5 H5 126.8 . . ?
Fe1 C5 H5 125.6 . . ?
C10 C6 C7 108.13(14) . . ?
C10 C6 Fe1 69.82(9) . . ?
C7 C6 Fe1 69.42(9) . . ?
C10 C6 H6 125.9 . . ?
C7 C6 H6 125.9 . . ?
Fe1 C6 H6 126.4 . . ?
C6 C7 C8 108.01(14) . . ?
C6 C7 Fe1 70.01(9) . . ?
C8 C7 Fe1 69.49(9) . . ?
C6 C7 H7 126.0 . . ?
C8 C7 H7 126.0 . . ?
Fe1 C7 H7 126.1 . . ?
C9 C8 C7 107.69(15) . . ?
C9 C8 Fe1 69.91(9) . . ?
C7 C8 Fe1 69.71(9) . . ?
C9 C8 H8 126.2 . . ?
C7 C8 H8 126.2 . . ?
Fe1 C8 H8 125.8 . . ?
C10 C9 C8 108.29(14) . . ?
C10 C9 Fe1 69.97(9) . . ?
C8 C9 Fe1 69.41(9) . . ?
C10 C9 H9 125.9 . . ?
C8 C9 H9 125.9 . . ?
Fe1 C9 H9 126.3 . . ?
C9 C10 C6 107.88(15) . . ?
C9 C10 Fe1 69.55(10) . . ?
C6 C10 Fe1 69.71(9) . . ?
C9 C10 H10 126.1 . . ?
C6 C10 H10 126.1 . . ?
Fe1 C10 H10 126.3 . . ?
O1 C11 C1 129.40(14) . . ?
O1 C11 P1 122.22(12) . . ?
C1 C11 P1 108.38(10) . . ?
C17 C12 C13 119.39(15) . . ?
C17 C12 P1 123.52(13) . . ?
C13 C12 P1 116.96(13) . . ?
C14 C13 C12 120.18(18) . . ?
C14 C13 H13 119.9 . . ?
C12 C13 H13 119.9 . . ?
C15 C14 C13 120.09(19) . . ?
C15 C14 H14 120.0 . . ?
C13 C14 H14 120.0 . . ?
C14 C15 C16 120.27(18) . . ?
C14 C15 H15 119.9 . . ?
C16 C15 H15 119.9 . . ?
C15 C16 C17 120.20(19) . . ?
C15 C16 H16 119.9 . . ?
C17 C16 H16 119.9 . . ?
C12 C17 C16 119.85(18) . . ?
C12 C17 H17 120.1 . . ?
C16 C17 H17 120.1 . . ?
C23 C18 C19 119.62(14) . . ?
C23 C18 P1 119.75(11) . . ?
C19 C18 P1 120.27(12) . . ?
C20 C19 C18 119.30(16) . . ?
C20 C19 H19 120.3 . . ?
C18 C19 H19 120.3 . . ?
C21 C20 C19 120.44(16) . . ?
C21 C20 H20 119.8 . . ?
C19 C20 H20 119.8 . . ?
C22 C21 C20 120.46(16) . . ?
C22 C21 H21 119.8 . . ?
C20 C21 H21 119.8 . . ?
C21 C22 C23 119.85(17) . . ?
C21 C22 H22 120.1 . . ?
C23 C22 H22 120.1 . . ?
C22 C23 C18 120.30(15) . . ?
C22 C23 H23 119.8 . . ?
C18 C23 H23 119.8 . . ?
P2 C24 H24A 109.5 . . ?
P2 C24 H24B 109.5 . . ?
H24A C24 H24B 109.5 . . ?
P2 C24 H24C 109.5 . . ?
H24A C24 H24C 109.5 . . ?
H24B C24 H24C 109.5 . . ?
P2 C25 H25A 109.5 . . ?
P2 C25 H25B 109.5 . . ?
H25A C25 H25B 109.5 . . ?
P2 C25 H25C 109.5 . . ?
H25A C25 H25C 109.5 . . ?
H25B C25 H25C 109.5 . . ?
P2 C26 H26A 109.5 . . ?
P2 C26 H26B 109.5 . . ?
H26A C26 H26B 109.5 . . ?
P2 C26 H26C 109.5 . . ?
H26A C26 H26C 109.5 . . ?
H26B C26 H26C 109.5 . . ?
C1S O1S C2S 111.9(6) 2_776 2_776 ?
C1S O1S O1S 79.9(5) 2_776 2_776 ?
C2S O1S O1S 143.9(4) 2_776 2_776 ?
C1S O1S C1S 104.8(5) 2_776 . ?
C2S O1S C1S 129.3(2) 2_776 . ?
O1S O1S C1S 24.94(13) 2_776 . ?
C1S O1S C3S 130.2(5) 2_776 . ?
C2S O1S C3S 18.5(2) 2_776 . ?
O1S O1S C3S 137.70(17) 2_776 . ?
C1S O1S C3S 116.7 . . ?
C1S O1S O2S 20.8(3) 2_776 2_776 ?
C2S O1S O2S 109.4(3) 2_776 2_776 ?
O1S O1S O2S 93.1(2) 2_776 2_776 ?
C1S O1S O2S 116.9(2) . 2_776 ?
C3S O1S O2S 125.5(2) . 2_776 ?
C1S O2S O1S 9.84(16) . 2_776 ?
O1S C1S O2S 149.3(5) 2_776 . ?
O1S C1S O1S 75.2(4) 2_776 . ?
O2S C1S O1S 121.8 . . ?
O1S C1S C2S 47.1(5) 2_776 . ?
O2S C1S C2S 124.5 . . ?
O1S C1S C2S 113.7 . . ?
O1S C1S C1S 54.7(4) 2_776 2_776 ?
O2S C1S C1S 139.12(17) . 2_776 ?
O1S C1S C1S 20.46(15) . 2_776 ?
C2S C1S C1S 95.33(16) . 2_776 ?
O1S C1S C3S 36.2(3) 2_776 2_776 ?
O2S C1S C3S 131.9(2) . 2_776 ?
O1S C1S C3S 105.6(2) . 2_776 ?
C2S C1S C3S 11.0(2) . 2_776 ?
C1S C1S C3S 86.33(17) 2_776 2_776 ?
C3S C2S O1S 113.9(9) 2_776 2_776 ?
C3S C2S C4S 90.3(6) 2_776 2_776 ?
O1S C2S C4S 136.4(5) 2_776 2_776 ?
C3S C2S C1S 134.8(8) 2_776 . ?
O1S C2S C1S 21.00(16) 2_776 . ?
C4S C2S C1S 122.7(3) 2_776 . ?
C3S C2S H2A1 96.1 2_776 . ?
O1S C2S H2A1 116.7 2_776 . ?
C4S C2S H2A1 94.5 2_776 . ?
C1S C2S H2A1 109.5 . . ?
C3S C2S H2A2 25.3 2_776 . ?
O1S C2S H2A2 88.6 2_776 . ?
C4S C2S H2A2 109.9 2_776 . ?
C1S C2S H2A2 109.5 . . ?
H2A1 C2S H2A2 109.5 . . ?
C3S C2S H2A3 95.3 2_776 . ?
O1S C2S H2A3 120.6 2_776 . ?
C4S C2S H2A3 16.5 2_776 . ?
C1S C2S H2A3 109.5 . . ?
H2A1 C2S H2A3 109.5 . . ?
H2A2 C2S H2A3 109.5 . . ?
C2S C3S O1S 47.7(5) 2_776 . ?
C2S C3S C4S 69.9(5) 2_776 . ?
O1S C3S C4S 108.7 . . ?
C2S C3S C1S 34.3(4) 2_776 2_776 ?
O1S C3S C1S 13.52(14) . 2_776 ?
C4S C3S C1S 97.02(13) . 2_776 ?
C2S C3S H3A1 150.6 2_776 . ?
O1S C3S H3A1 109.9 . . ?
C4S C3S H3A1 109.9 . . ?
C1S C3S H3A1 121.6 2_776 . ?
C2S C3S H3A2 98.6 2_776 . ?
O1S C3S H3A2 109.9 . . ?
C4S C3S H3A2 109.9 . . ?
C1S C3S H3A2 109.3 2_776 . ?
H3A1 C3S H3A2 108.3 . . ?
C2S C3S H2A2 132.6(8) 2_776 2_776 ?
O1S C3S H2A2 84.9(4) . 2_776 ?
C4S C3S H2A2 140.7(4) . 2_776 ?
C1S C3S H2A2 98.4(4) 2_776 2_776 ?
H3A1 C3S H2A2 33.0 . 2_776 ?
H3A2 C3S H2A2 98.6 . 2_776 ?
C2S C3S H2A3 58.8(4) 2_776 2_776 ?
O1S C3S H2A3 91.7(3) . 2_776 ?
C4S C3S H2A3 18.0(3) . 2_776 ?
C1S C3S H2A3 81.0(2) 2_776 2_776 ?
H3A1 C3S H2A3 112.0 . 2_776 ?
H3A2 C3S H2A3 123.4 . 2_776 ?
H2A2 C3S H2A3 136.0 2_776 2_776 ?
C2S C4S C3S 19.73(17) 2_776 . ?
C2S C4S H4A1 113.7 2_776 . ?
C3S C4S H4A1 109.5 . . ?
C2S C4S H4A2 122.3 2_776 . ?
C3S C4S H4A2 109.5 . . ?
H4A1 C4S H4A2 109.5 . . ?
C2S C4S H4A3 90.3 2_776 . ?
C3S C4S H4A3 109.5 . . ?
H4A1 C4S H4A3 109.5 . . ?
H4A2 C4S H4A3 109.5 . . ?
C2S C4S H2A3 31.6(4) 2_776 2_776 ?
C3S C4S H2A3 41.6(5) . 2_776 ?
H4A1 C4S H2A3 85.0 . 2_776 ?
H4A2 C4S H2A3 151.0 . 2_776 ?
H4A3 C4S H2A3 87.7 . 2_776 ?

loop_
_geom_bond_atom_site_label_1
_geom_bond_atom_site_label_2
_geom_bond_distance
_geom_bond_site_symmetry_2
_geom_bond_publ_flag
Pd1 C2 2.0592(15) . ?
Pd1 P1 2.2417(4) . ?
Pd1 P2 2.3447(4) . ?
Pd1 I1 2.65434(16) . ?
Fe1 C1 2.0303(15) . ?
Fe1 C5 2.0422(15) . ?
Fe1 C8 2.0469(16) . ?
Fe1 C7 2.0498(16) . ?
Fe1 C9 2.0536(16) . ?
Fe1 C4 2.0560(16) . ?
Fe1 C6 2.0576(16) . ?
Fe1 C10 2.0591(16) . ?
Fe1 C3 2.0602(16) . ?
Fe1 C2 2.0662(15) . ?
P1 C18 1.8070(15) . ?
P1 C12 1.8136(15) . ?
P1 C11 1.9038(15) . ?
P2 C25 1.811(2) . ?
P2 C26 1.8176(19) . ?
P2 C24 1.8186(18) . ?
O1 C11 1.2103(19) . ?
C1 C5 1.437(2) . ?
C1 C11 1.441(2) . ?
C1 C2 1.454(2) . ?
C2 C3 1.430(2) . ?
C3 C4 1.432(2) . ?
C3 H3 0.9500 . ?
C4 C5 1.417(2) . ?
C4 H4 0.9500 . ?
C5 H5 0.9500 . ?
C6 C10 1.424(2) . ?
C6 C7 1.424(2) . ?
C6 H6 0.9500 . ?
C7 C8 1.428(2) . ?
C7 H7 0.9500 . ?
C8 C9 1.425(2) . ?
C8 H8 0.9500 . ?
C9 C10 1.423(3) . ?
C9 H9 0.9500 . ?
C10 H10 0.9500 . ?
C12 C17 1.392(2) . ?
C12 C13 1.397(2) . ?
C13 C14 1.386(3) . ?
C13 H13 0.9500 . ?
C14 C15 1.380(3) . ?
C14 H14 0.9500 . ?
C15 C16 1.380(3) . ?
C15 H15 0.9500 . ?
C16 C17 1.394(3) . ?
C16 H16 0.9500 . ?
C17 H17 0.9500 . ?
C18 C23 1.398(2) . ?
C18 C19 1.398(2) . ?
C19 C20 1.394(2) . ?
C19 H19 0.9500 . ?
C20 C21 1.385(3) . ?
C20 H20 0.9500 . ?
C21 C22 1.378(3) . ?
C21 H21 0.9500 . ?
C22 C23 1.389(2) . ?
C22 H22 0.9500 . ?
C23 H23 0.9500 . ?
C24 H24A 0.9800 . ?
C24 H24B 0.9800 . ?
C24 H24C 0.9800 . ?
C25 H25A 0.9800 . ?
C25 H25B 0.9800 . ?
C25 H25C 0.9800 . ?
C26 H26A 0.9800 . ?
C26 H26B 0.9800 . ?
C26 H26C 0.9800 . ?
O1S C1S 0.572(3) 2_776 ?
O1S C2S 1.169(4) 2_776 ?
O1S O1S 1.311(4) 2_776 ?
O1S C1S 1.3352 . ?
O1S C3S 1.4460 . ?
O1S O2S 1.707(3) 2_776 ?
O2S C1S 1.1898 . ?
C1S C2S 1.4806 . ?
C1S C1S 1.581(4) 2_776 ?
C1S C3S 1.867(4) 2_776 ?
C2S C3S 0.501(5) 2_776 ?
C2S C4S 1.393(5) 2_776 ?
C2S H2A1 0.9800 . ?
C2S H2A2 0.9800 . ?
C2S H2A3 0.9800 . ?
C3S C4S 1.4828 . ?
C3S H3A1 0.9900 . ?
C3S H3A2 0.9900 . ?
C4S H4A1 0.9800 . ?
C4S H4A2 0.9800 . ?
C4S H4A3 0.9800 . ?
